data_4070856
loop_
_publ_author_name
'Ke Chan, Pek'
'Kee Leong, Weng'

_publ_section_title
;
 Reaction of Cp*Ir(CO)2with Activated Perfluoroaromatic Compounds:
 Formation of Metallocarboxylic Acids via Aromatic Nucleophilic
 Substitution
;
_journal_issue 6
_journal_name_full Organometallics
_journal_page_first 1247
_journal_paper_doi 10.1021/om701078q
_journal_volume 27
_journal_year 2008
_chemical_formula_sum 'C19 H16 F4 Ir N O3'
_chemical_formula_weight 574.53
_chemical_name_systematic
; 
 ? 
;
_space_group_IT_number 12
_symmetry_cell_setting monoclinic
_symmetry_space_group_name_Hall '-C 2y'
_symmetry_space_group_name_H-M 'C 1 2/m 1'
_atom_sites_solution_hydrogens geom
_atom_sites_solution_primary direct
_atom_sites_solution_secondary difmap
_audit_creation_method SHELXL-97
_cell_angle_alpha 90.00
_cell_angle_beta 108.601(3)
_cell_angle_gamma 90.00
_cell_formula_units_Z 4
_cell_length_a 13.3143(8)
_cell_length_b 8.8432(6)
_cell_length_c 16.7447(10)
_cell_measurement_reflns_used 2616
_cell_measurement_temperature 213(2)
_cell_measurement_theta_max 24.33
_cell_measurement_theta_min 2.57
_cell_volume 1868.6(2)
_computing_cell_refinement 'Bruker SMART'
_computing_data_collection 'Bruker SMART'
_computing_data_reduction 'Bruker SAINT'
_computing_molecular_graphics 'Bruker SHELXTL'
_computing_publication_material 'Bruker SHELXTL'
_computing_structure_refinement 'SHELXL-97 (Sheldrick, 1997)'
_computing_structure_solution 'SHELXS-97 (Sheldrick, 1990)'
_diffrn_ambient_temperature 213(2)
_diffrn_measured_fraction_theta_full 0.953
_diffrn_measured_fraction_theta_max 0.953
_diffrn_measurement_device_type 'CCD area detector'
_diffrn_measurement_method 'phi and omega scans'
_diffrn_radiation_monochromator graphite
_diffrn_radiation_source 'fine-focus sealed tube'
_diffrn_radiation_type MoK\a
_diffrn_radiation_wavelength 0.71073
_diffrn_reflns_av_R_equivalents 0.0408
_diffrn_reflns_av_sigmaI/netI 0.0433
_diffrn_reflns_limit_h_max 17
_diffrn_reflns_limit_h_min -18
_diffrn_reflns_limit_k_max 12
_diffrn_reflns_limit_k_min 0
_diffrn_reflns_limit_l_max 23
_diffrn_reflns_limit_l_min 0
_diffrn_reflns_number 8728
_diffrn_reflns_theta_full 30.50
_diffrn_reflns_theta_max 30.50
_diffrn_reflns_theta_min 2.57
_exptl_absorpt_coefficient_mu 7.204
_exptl_absorpt_correction_T_max 0.6718
_exptl_absorpt_correction_T_min 0.3739
_exptl_absorpt_correction_type sadabs
_exptl_crystal_colour colourless
_exptl_crystal_density_diffrn 2.042
_exptl_crystal_density_meas 0
_exptl_crystal_density_method 'not measured'
_exptl_crystal_description needle
_exptl_crystal_F_000 1096
_exptl_crystal_size_max 0.17
_exptl_crystal_size_mid 0.10
_exptl_crystal_size_min 0.06
_refine_diff_density_max 1.800
_refine_diff_density_min -1.355
_refine_diff_density_rms 0.174
_refine_ls_extinction_method none
_refine_ls_goodness_of_fit_ref 1.076
_refine_ls_hydrogen_treatment mixed
_refine_ls_matrix_type full
_refine_ls_number_parameters 256
_refine_ls_number_reflns 2879
_refine_ls_number_restraints 0
_refine_ls_restrained_S_all 1.076
_refine_ls_R_factor_all 0.0386
_refine_ls_R_factor_gt 0.0346
_refine_ls_shift/su_max 0.002
_refine_ls_shift/su_mean 0.000
_refine_ls_structure_factor_coef Fsqd
_refine_ls_weighting_details 'calc w=1/[\s^2^(Fo^2^)+(0.0390P)^2^+0.0000P] where P=(Fo^2^+2Fc^2^)/3'
_refine_ls_weighting_scheme calc
_refine_ls_wR_factor_gt 0.0719
_refine_ls_wR_factor_ref 0.0737
_reflns_number_gt 2669
_reflns_number_total 2879
_reflns_threshold_expression >2sigma(I)
_cod_data_source_file om701078q-file004.cif
_cod_data_source_block pk14
_cod_depositor_comments
;
The following automatic conversions were performed:

'_symmetry_cell_setting' value 'Monoclinic' changed to 'monoclinic'
according to /home/saulius/struct/CIF-dictionaries/cif_core.dic
dictionary named 'cif_core.dic' version 2.4.1 from 2010-06-29.

Automatic conversion script
Id: cif_fix_values 1715 2011-07-08 13:25:40Z adriana 
;
_cod_original_cell_volume 1868.5(2)
_cod_original_sg_symbol_H-M C2
_cod_database_code 4070856

loop_
_symmetry_equiv_pos_as_xyz
'x, y, z'
'-x, y, -z'
'x+1/2, y+1/2, z'
'-x+1/2, y+1/2, -z'
'-x, -y, -z'
'x, -y, z'
'-x+1/2, -y+1/2, -z'
'x+1/2, -y+1/2, z'

loop_
_atom_site_label
_atom_site_type_symbol
_atom_site_fract_x
_atom_site_fract_y
_atom_site_fract_z
_atom_site_U_iso_or_equiv
_atom_site_adp_type
_atom_site_occupancy
_atom_site_symmetry_multiplicity
_atom_site_calc_flag
_atom_site_refinement_flags
_atom_site_disorder_assembly
_atom_site_disorder_group
Ir1 Ir 0.367629(15) 0.5000 0.685263(12) 0.02078(8) Uani 1 2 d S . .
C7 C 0.4443(5) 0.5000 0.5975(4) 0.0276(12) Uani 1 2 d S . .
O31 O 0.3067(8) 0.8278(9) 0.6374(5) 0.064(3) Uani 0.50 1 d P A -1
C31 C 0.3318(10) 0.7053(11) 0.6547(6) 0.030(2) Uani 0.50 1 d P A -1
C1 C 0.5081(7) 0.5712(9) 0.7753(5) 0.0250(16) Uani 0.50 1 d P A -1
C2 C 0.5071(6) 0.6840(9) 0.8344(5) 0.0233(15) Uani 0.50 1 d P A -1
C3 C 0.5953(7) 0.7236(10) 0.9003(5) 0.0295(18) Uani 0.50 1 d P A -1
C4 C 0.6908(7) 0.6473(11) 0.9133(5) 0.0312(19) Uani 0.50 1 d P A -1
C5 C 0.6941(6) 0.5364(9) 0.8556(5) 0.029(2) Uani 0.50 1 d P A -1
C6 C 0.6059(6) 0.501(5) 0.7887(4) 0.0302(19) Uani 1 2 d S A -1
F2 F 0.4169(4) 0.7587(6) 0.8274(3) 0.0345(12) Uani 0.50 1 d P A -1
F3 F 0.5894(5) 0.8333(7) 0.9524(4) 0.0398(13) Uani 0.50 1 d P A -1
F5 F 0.7847(4) 0.4652(7) 0.8649(4) 0.046(2) Uani 0.50 1 d P A -1
F6 F 0.6164(4) 0.3918(7) 0.7365(3) 0.0394(13) Uani 0.50 1 d P A -1
O7 O 0.4448(8) 0.3904(11) 0.5526(6) 0.042(2) Uani 0.50 1 d P . -1
O8 O 0.4944(9) 0.6252(11) 0.5877(6) 0.044(2) Uani 0.50 1 d P . -1
H8 H 0.486(17) 0.632(18) 0.537(11) 0.10(7) Uiso 0.50 1 d P B -1
N41 N 0.8528(9) 0.7293(16) 1.0353(7) 0.067(3) Uani 0.50 1 d P A -1
C41 C 0.7828(8) 0.6911(12) 0.9798(6) 0.042(2) Uani 0.50 1 d P A -1
C11 C 0.2341(6) 0.4521(9) 0.7377(5) 0.0279(18) Uani 0.50 1 d P A -1
C12 C 0.3255(7) 0.3704(10) 0.7853(5) 0.0264(17) Uani 0.50 1 d P A -1
C13 C 0.3561(6) 0.2697(9) 0.7293(5) 0.0239(16) Uani 0.50 1 d P A -1
C14 C 0.2773(8) 0.2847(12) 0.6468(6) 0.0249(19) Uani 0.50 1 d P A -1
C15 C 0.2048(6) 0.3994(10) 0.6511(6) 0.0287(17) Uani 0.50 1 d P A -1
C21 C 0.1761(8) 0.5632(11) 0.7723(8) 0.048(3) Uani 0.50 1 d P A -1
H21A H 0.1317 0.5102 0.7992 0.072 Uiso 0.50 1 calc PR A -1
H21B H 0.1322 0.6258 0.7270 0.072 Uiso 0.50 1 calc PR A -1
H21C H 0.2264 0.6264 0.8135 0.072 Uiso 0.50 1 calc PR A -1
C22 C 0.3795(8) 0.3810(11) 0.8783(5) 0.037(2) Uani 0.50 1 d P A -1
H22A H 0.3628 0.4774 0.8986 0.056 Uiso 0.50 1 calc PR A -1
H22B H 0.4555 0.3730 0.8902 0.056 Uiso 0.50 1 calc PR A -1
H22C H 0.3552 0.2996 0.9063 0.056 Uiso 0.50 1 calc PR A -1
C23 C 0.4409(8) 0.1545(11) 0.7553(7) 0.040(2) Uani 0.50 1 d P A -1
H23A H 0.4945 0.1871 0.8067 0.061 Uiso 0.50 1 calc PR A -1
H23B H 0.4728 0.1420 0.7111 0.061 Uiso 0.50 1 calc PR A -1
H23C H 0.4110 0.0590 0.7652 0.061 Uiso 0.50 1 calc PR A -1
C24 C 0.2720(9) 0.1882(11) 0.5728(6) 0.038(2) Uani 0.50 1 d P A -1
H24A H 0.2178 0.1116 0.5662 0.057 Uiso 0.50 1 calc PR A -1
H24B H 0.3400 0.1398 0.5816 0.057 Uiso 0.50 1 calc PR A -1
H24C H 0.2546 0.2504 0.5225 0.057 Uiso 0.50 1 calc PR A -1
C25 C 0.1088(7) 0.4442(13) 0.5823(7) 0.053(3) Uani 0.50 1 d P A -1
H25A H 0.1227 0.4383 0.5289 0.079 Uiso 0.50 1 calc PR A -1
H25B H 0.0897 0.5470 0.5914 0.079 Uiso 0.50 1 calc PR A -1
H25C H 0.0510 0.3766 0.5812 0.079 Uiso 0.50 1 calc PR A -1

loop_
_atom_site_aniso_label
_atom_site_aniso_U_11
_atom_site_aniso_U_22
_atom_site_aniso_U_33
_atom_site_aniso_U_23
_atom_site_aniso_U_13
_atom_site_aniso_U_12
Ir1 0.02328(12) 0.02185(12) 0.01681(11) 0.000 0.00582(8) 0.000
C7 0.034(3) 0.027(3) 0.021(3) 0.000 0.006(2) 0.000
O31 0.105(7) 0.037(5) 0.041(5) 0.009(4) 0.012(5) 0.022(5)
C31 0.039(6) 0.022(5) 0.022(4) 0.002(3) 0.001(5) -0.005(5)
C1 0.034(4) 0.022(4) 0.022(4) 0.002(3) 0.014(3) -0.004(3)
C2 0.029(4) 0.026(4) 0.018(3) 0.000(3) 0.013(3) -0.007(3)
C3 0.039(5) 0.029(4) 0.019(3) -0.005(3) 0.006(3) -0.009(4)
C4 0.033(4) 0.033(5) 0.021(4) 0.000(3) -0.001(3) -0.011(4)
C5 0.023(4) 0.028(6) 0.036(4) 0.006(3) 0.007(3) -0.005(3)
C6 0.030(4) 0.035(4) 0.030(3) 0.002(18) 0.015(3) 0.017(13)
F2 0.038(3) 0.036(3) 0.028(2) -0.013(2) 0.009(2) 0.004(2)
F3 0.050(4) 0.040(3) 0.027(3) -0.014(2) 0.007(3) -0.005(3)
F5 0.022(2) 0.049(7) 0.060(3) 0.005(3) 0.005(2) 0.007(2)
F6 0.031(3) 0.043(3) 0.042(3) -0.012(3) 0.007(2) 0.006(2)
O7 0.067(6) 0.032(4) 0.040(5) -0.010(4) 0.036(5) -0.009(5)
O8 0.061(6) 0.039(5) 0.040(5) -0.011(4) 0.027(4) -0.021(5)
N41 0.045(6) 0.086(10) 0.049(6) -0.014(6) -0.015(5) -0.015(6)
C41 0.033(5) 0.052(6) 0.034(5) 0.000(4) 0.000(4) -0.013(5)
C11 0.027(4) 0.022(4) 0.037(4) -0.004(3) 0.014(3) -0.003(3)
C12 0.033(4) 0.023(4) 0.025(4) 0.000(3) 0.011(3) -0.010(3)
C13 0.024(4) 0.024(4) 0.022(3) 0.000(3) 0.004(3) 0.001(3)
C14 0.021(4) 0.030(5) 0.019(4) 0.000(3) 0.000(4) 0.001(4)
C15 0.020(4) 0.022(4) 0.038(4) 0.002(3) 0.002(3) -0.001(3)
C21 0.041(5) 0.039(5) 0.076(8) -0.025(5) 0.035(5) -0.010(4)
C22 0.049(6) 0.040(5) 0.023(4) -0.005(4) 0.010(4) -0.014(5)
C23 0.045(6) 0.026(5) 0.048(6) 0.008(4) 0.012(5) 0.007(4)
C24 0.051(6) 0.033(5) 0.030(5) -0.011(4) 0.013(4) -0.011(4)
C25 0.025(5) 0.045(6) 0.067(7) 0.010(5) -0.014(5) 0.003(4)

loop_
_atom_type_symbol
_atom_type_description
_atom_type_scat_dispersion_real
_atom_type_scat_dispersion_imag
_atom_type_scat_source
C C 0.0033 0.0016 'International Tables Vol C Tables 4.2.6.8 and 6.1.1.4'
H H 0.0000 0.0000 'International Tables Vol C Tables 4.2.6.8 and 6.1.1.4'
N N 0.0061 0.0033 'International Tables Vol C Tables 4.2.6.8 and 6.1.1.4'
O O 0.0106 0.0060 'International Tables Vol C Tables 4.2.6.8 and 6.1.1.4'
F F 0.0171 0.0103 'International Tables Vol C Tables 4.2.6.8 and 6.1.1.4'
Ir Ir -1.4442 7.9887 'International Tables Vol C Tables 4.2.6.8 and 6.1.1.4'

loop_
_geom_angle_atom_site_label_1
_geom_angle_atom_site_label_2
_geom_angle_atom_site_label_3
_geom_angle
_geom_angle_site_symmetry_1
_geom_angle_site_symmetry_3
C31 Ir1 C31 144.7(6) 6_565 .
C31 Ir1 C7 86.9(3) 6_565 .
C31 Ir1 C7 86.9(3) . .
C31 Ir1 C1 124.8(4) 6_565 .
C31 Ir1 C1 89.8(4) . .
C7 Ir1 C1 88.9(3) . .
C31 Ir1 C1 89.8(4) 6_565 6_565
C31 Ir1 C1 124.8(4) . 6_565
C7 Ir1 C1 88.9(3) . 6_565
C1 Ir1 C1 35.1(5) . 6_565
C31 Ir1 C13 159.9(4) 6_565 6_565
C31 Ir1 C13 33.4(4) . 6_565
C7 Ir1 C13 110.4(2) . 6_565
C1 Ir1 C13 67.6(3) . 6_565
C1 Ir1 C13 100.4(3) 6_565 6_565
C31 Ir1 C13 33.4(4) 6_565 .
C31 Ir1 C13 159.9(4) . .
C7 Ir1 C13 110.4(2) . .
C1 Ir1 C13 100.4(3) . .
C1 Ir1 C13 67.6(3) 6_565 .
C13 Ir1 C13 137.1(4) 6_565 .
C31 Ir1 C14 17.3(4) 6_565 .
C31 Ir1 C14 132.0(5) . .
C7 Ir1 C14 98.0(3) . .
C1 Ir1 C14 137.7(3) . .
C1 Ir1 C14 103.1(3) 6_565 .
C13 Ir1 C14 143.2(3) 6_565 .
C13 Ir1 C14 38.3(3) . .
C31 Ir1 C14 132.0(5) 6_565 6_565
C31 Ir1 C14 17.3(4) . 6_565
C7 Ir1 C14 98.0(3) . 6_565
C1 Ir1 C14 103.1(3) . 6_565
C1 Ir1 C14 137.7(3) 6_565 6_565
C13 Ir1 C14 38.3(3) 6_565 6_565
C13 Ir1 C14 143.2(3) . 6_565
C14 Ir1 C14 116.9(5) . 6_565
C31 Ir1 C15 54.2(4) 6_565 .
C31 Ir1 C15 99.8(4) . .
C7 Ir1 C15 118.8(3) . .
C1 Ir1 C15 150.9(3) . .
C1 Ir1 C15 129.4(3) 6_565 .
C13 Ir1 C15 106.8(3) 6_565 .
C13 Ir1 C15 63.3(3) . .
C14 Ir1 C15 36.9(3) . .
C14 Ir1 C15 82.9(3) 6_565 .
C31 Ir1 C15 99.8(4) 6_565 6_565
C31 Ir1 C15 54.2(4) . 6_565
C7 Ir1 C15 118.8(3) . 6_565
C1 Ir1 C15 129.4(3) . 6_565
C1 Ir1 C15 150.9(3) 6_565 6_565
C13 Ir1 C15 63.3(3) 6_565 6_565
C13 Ir1 C15 106.8(3) . 6_565
C14 Ir1 C15 82.9(3) . 6_565
C14 Ir1 C15 36.9(3) 6_565 6_565
C15 Ir1 C15 46.7(4) . 6_565
C31 Ir1 C12 125.9(4) 6_565 6_565
C31 Ir1 C12 67.3(4) . 6_565
C7 Ir1 C12 147.1(2) . 6_565
C1 Ir1 C12 71.8(3) . 6_565
C1 Ir1 C12 89.7(3) 6_565 6_565
C13 Ir1 C12 38.0(3) 6_565 6_565
C13 Ir1 C12 99.3(3) . 6_565
C14 Ir1 C12 114.2(3) . 6_565
C14 Ir1 C12 62.6(3) 6_565 6_565
C15 Ir1 C12 86.6(3) . 6_565
C15 Ir1 C12 62.3(3) 6_565 6_565
O7 C7 O7 104.3(10) . 6_565
O7 C7 O8 33.5(5) . 6_565
O7 C7 O8 118.8(6) 6_565 6_565
O7 C7 O8 118.8(6) . .
O7 C7 O8 33.5(5) 6_565 .
O8 C7 O8 112.8(11) 6_565 .
O7 C7 Ir1 122.9(5) . .
O7 C7 Ir1 122.9(5) 6_565 .
O8 C7 Ir1 118.3(5) 6_565 .
O8 C7 Ir1 118.3(5) . .
O31 C31 Ir1 177.2(12) . .
C6 C1 C2 114.8(13) . .
C6 C1 Ir1 123.8(14) . .
C2 C1 Ir1 120.9(6) . .
F2 C2 C3 117.1(7) . .
F2 C2 C1 119.7(7) . .
C3 C2 C1 123.1(8) . .
F3 C3 C2 120.0(8) . .
F3 C3 C4 119.7(8) . .
C2 C3 C4 120.3(8) . .
C5 C4 C3 117.6(7) . .
C5 C4 C41 121.9(9) . .
C3 C4 C41 120.3(9) . .
F5 C5 C6 119.8(13) . .
F5 C5 C4 118.9(7) . .
C6 C5 C4 121.3(13) . .
F6 C6 C5 117.1(13) . .
F6 C6 C1 120.1(13) . .
C5 C6 C1 123(2) . .
N41 C41 C4 176.2(13) . .
C12 C11 C15 107.9(7) . .
C12 C11 C21 125.3(9) . .
C15 C11 C21 126.7(8) . .
C12 C11 Ir1 71.0(4) . .
C15 C11 Ir1 70.5(5) . .
C21 C11 Ir1 127.0(6) . .
C11 C12 C13 108.5(7) . .
C11 C12 C22 126.5(8) . .
C13 C12 C22 125.0(8) . .
C11 C12 Ir1 72.2(5) . .
C13 C12 Ir1 68.9(4) . .
C22 C12 Ir1 126.4(6) . .
C12 C13 C14 107.1(7) . .
C12 C13 C23 125.5(8) . .
C14 C13 C23 126.6(8) . .
C12 C13 Ir1 73.1(5) . .
C14 C13 Ir1 72.6(5) . .
C23 C13 Ir1 127.6(6) . .
C15 C14 C13 108.3(8) . .
C15 C14 C24 126.9(9) . .
C13 C14 C24 124.7(9) . .
C15 C14 Ir1 71.8(5) . .
C13 C14 Ir1 69.2(5) . .
C24 C14 Ir1 127.4(7) . .
C14 C15 C11 108.0(7) . .
C14 C15 C25 125.8(9) . .
C11 C15 C25 125.7(9) . .
C14 C15 Ir1 71.2(5) . .
C11 C15 Ir1 71.8(4) . .
C25 C15 Ir1 128.2(7) . .

loop_
_geom_bond_atom_site_label_1
_geom_bond_atom_site_label_2
_geom_bond_distance
_geom_bond_site_symmetry_2
Ir1 C31 1.906(10) 6_565
Ir1 C31 1.906(10) .
Ir1 C7 2.040(6) .
Ir1 C1 2.090(8) .
Ir1 C1 2.090(8) 6_565
Ir1 C13 2.188(8) 6_565
Ir1 C13 2.188(8) .
Ir1 C14 2.234(11) .
Ir1 C14 2.234(11) 6_565
Ir1 C15 2.242(8) .
Ir1 C15 2.242(8) 6_565
Ir1 C12 2.244(8) 6_565
C7 O7 1.227(9) .
C7 O7 1.227(9) 6_565
C7 O8 1.330(10) 6_565
C7 O8 1.330(10) .
O31 C31 1.143(12) .
C1 C6 1.395(19) .
C1 C2 1.409(11) .
C2 F2 1.342(10) .
C2 C3 1.376(11) .
C3 F3 1.323(10) .
C3 C4 1.394(13) .
C4 C5 1.387(12) .
C4 C41 1.421(12) .
C5 F5 1.325(9) .
C5 C6 1.376(17) .
C6 F6 1.34(3) .
N41 C41 1.138(13) .
C11 C12 1.420(12) .
C11 C15 1.452(12) .
C11 C21 1.478(11) .
C12 C13 1.443(11) .
C12 C22 1.495(11) .
C13 C14 1.450(12) .
C13 C23 1.480(12) .
C14 C15 1.418(13) .
C14 C24 1.487(13) .
C15 C25 1.476(12) .
